data_7056371
loop_
_publ_author_name
'Patra, Shanti G.'
'Shee, Nirmal K.'
'Drew, Michael G. B.'
'Datta, Dipankar'

_publ_section_title
;
 Palladium(II)-palladium(II) bonding in two open clamshell dinuclear
 complexes
;
_journal_name_full 'New J. Chem.'
_journal_paper_doi 10.1039/C7NJ01604B
_journal_year 2017
_chemical_formula_sum 'C52 H44 Cl2 N14 O8 Pd2'
_chemical_formula_weight 1276.71
_space_group_crystal_system triclinic
_space_group_IT_number 1
_space_group_name_Hall 'P 1'
_space_group_name_H-M_alt 'P 1'
_symmetry_space_group_name_Hall 'P 1'
_symmetry_space_group_name_H-M 'P 1'
_atom_sites_solution_hydrogens mixed
_audit_creation_method SHELXL-2016/6
_audit_update_record
;
2017-06-21 deposited with the CCDC.
2017-06-23 downloaded from the CCDC.
;
_cell_angle_alpha 66.797(15)
_cell_angle_beta 67.828(15)
_cell_angle_gamma 89.922(11)
_cell_formula_units_Z 1
_cell_length_a 10.5484(16)
_cell_length_b 11.4088(14)
_cell_length_c 13.033(2)
_cell_measurement_reflns_used 8338
_cell_measurement_temperature 150(2)
_cell_measurement_theta_max 30.00
_cell_measurement_theta_min 3.21
_cell_volume 1314.8(4)
_computing_cell_refinement 'Crysalis, Oxford Diffraction'
_computing_data_collection 'Crysalis, Oxford Diffraction'
_computing_data_reduction 'Crysalis, Oxford Diffraction'
_computing_molecular_graphics PLATON(Spek,2004)
_computing_publication_material 'SHELXL, PLATON, WINGX (Ferrugia, 2012)'
_computing_structure_refinement 'SHELXL-2016/6 (Sheldrick, 2016)'
_computing_structure_solution 'SHELXS (Sheldrick, 2008)'
_diffrn_ambient_temperature 150(2)
_diffrn_measured_fraction_theta_full 0.984
_diffrn_measured_fraction_theta_max 0.959
_diffrn_measurement_device_type 'Oxford Diffaction X-Calibor System'
_diffrn_measurement_method '321 frames, counting time 10 s.'
_diffrn_radiation_monochromator graphite
_diffrn_radiation_source 'fine-focus sealed tube'
_diffrn_radiation_type MoK\a
_diffrn_radiation_wavelength 0.71073
_diffrn_reflns_av_R_equivalents 0.0157
_diffrn_reflns_av_unetI/netI 0.0372
_diffrn_reflns_Laue_measured_fraction_full 0.984
_diffrn_reflns_Laue_measured_fraction_max 0.959
_diffrn_reflns_limit_h_max 12
_diffrn_reflns_limit_h_min -14
_diffrn_reflns_limit_k_max 16
_diffrn_reflns_limit_k_min -15
_diffrn_reflns_limit_l_max 18
_diffrn_reflns_limit_l_min -15
_diffrn_reflns_number 9338
_diffrn_reflns_point_group_measured_fraction_full 0.524
_diffrn_reflns_point_group_measured_fraction_max 0.500
_diffrn_reflns_theta_full 25.242
_diffrn_reflns_theta_max 29.997
_diffrn_reflns_theta_min 3.208
_diffrn_standards_decay_% n/a
_diffrn_standards_interval_count n/a
_diffrn_standards_interval_time n/a
_exptl_absorpt_coefficient_mu 0.855
_exptl_absorpt_correction_T_max 1.000
_exptl_absorpt_correction_T_min 0.923
_exptl_absorpt_correction_type empirical
_exptl_absorpt_process_details 'ABSPACK, Oxford Diffraction Ltd'
_exptl_crystal_colour red
_exptl_crystal_density_diffrn 1.612
_exptl_crystal_description block
_exptl_crystal_F_000 644
_exptl_crystal_size_max 0.25
_exptl_crystal_size_mid 0.23
_exptl_crystal_size_min 0.20
_refine_diff_density_max 0.338
_refine_diff_density_min -0.905
_refine_diff_density_rms 0.080
_refine_ls_abs_structure_details
;
 Classical Flack method preferred over Parsons because s.u. lower.
;
_refine_ls_abs_structure_Flack -0.025(17)
_refine_ls_extinction_method none
_refine_ls_goodness_of_fit_ref 1.026
_refine_ls_hydrogen_treatment mixed
_refine_ls_matrix_type full
_refine_ls_number_parameters 711
_refine_ls_number_reflns 7669
_refine_ls_number_restraints 5
_refine_ls_restrained_S_all 1.025
_refine_ls_R_factor_all 0.0275
_refine_ls_R_factor_gt 0.0258
_refine_ls_shift/su_max 0.001
_refine_ls_shift/su_mean 0.000
_refine_ls_structure_factor_coef Fsqd
_refine_ls_weighting_details 'w=1/[\s^2^(Fo^2^)+(0.0316P)^2^] where P=(Fo^2^+2Fc^2^)/3'
_refine_ls_weighting_scheme calc
_refine_ls_wR_factor_gt 0.0589
_refine_ls_wR_factor_ref 0.0605
_reflns_Friedel_coverage 0.044
_reflns_Friedel_fraction_full 0.065
_reflns_Friedel_fraction_max 0.042
_reflns_number_gt 7410
_reflns_number_total 7669
_reflns_threshold_expression 'I > 2\s(I)'
_cod_data_source_file c7nj01604b1.cif
_cod_data_source_block 2
_cod_database_code 7056371
_shelx_shelxl_version_number 2016/6
_shelx_space_group_comment
;
The symmetry employed for this shelxl refinement is uniquely defined
by the following loop, which should always be used as a source of
symmetry information in preference to the above space-group names.
They are only intended as comments.
;

loop_
_space_group_symop_operation_xyz
'x, y, z'

loop_
_atom_site_label
_atom_site_type_symbol
_atom_site_fract_x
_atom_site_fract_y
_atom_site_fract_z
_atom_site_U_iso_or_equiv
_atom_site_adp_type
_atom_site_occupancy
_atom_site_site_symmetry_order
_atom_site_calc_flag
_atom_site_refinement_flags_posn
_atom_site_refinement_flags_adp
Pd1 Pd 0.13691(2) 0.96719(2) 0.00284(2) 0.01659(6) Uani 1 1 d . .
Pd2 Pd -0.13552(2) 1.04194(2) -0.00199(2) 0.01554(6) Uani 1 1 d . .
N11 N 0.1378(3) 0.7799(3) 0.0325(3) 0.0216(6) Uani 1 1 d . .
C12 C 0.1600(4) 0.7250(4) -0.0460(4) 0.0284(8) Uani 1 1 d . .
H12 H 0.190289 0.778402 -0.129059 0.034 Uiso 1 1 calc R U
C13 C 0.1394(5) 0.5933(4) -0.0080(4) 0.0337(9) Uani 1 1 d . .
H13 H 0.156412 0.558258 -0.064473 0.040 Uiso 1 1 calc R U
C14 C 0.0927(5) 0.5127(4) 0.1166(4) 0.0359(9) Uani 1 1 d . .
H14 H 0.075191 0.423284 0.144497 0.043 Uiso 1 1 calc R U
C15 C 0.0729(5) 0.5666(4) 0.1980(4) 0.0334(9) Uani 1 1 d . .
H15 H 0.043568 0.514572 0.281199 0.040 Uiso 1 1 calc R U
C16 C 0.0979(4) 0.7023(3) 0.1522(3) 0.0241(7) Uani 1 1 d . .
N17 N 0.0845(4) 0.7622(3) 0.2278(3) 0.0262(7) Uani 1 1 d D .
N18 N 0.1047(3) 0.8960(3) 0.1750(3) 0.0198(6) Uani 1 1 d . .
C19 C 0.1086(3) 0.9611(3) 0.2381(3) 0.0195(6) Uani 1 1 d . .
C20 C 0.1289(3) 1.1000(3) 0.1856(3) 0.0188(6) Uani 1 1 d . .
N21 N 0.1332(4) 1.1818(3) 0.0778(3) 0.0177(7) Uani 1 1 d . .
N22 N 0.1252(3) 1.1415(3) -0.0022(2) 0.0174(5) Uani 1 1 d . .
C23 C 0.1094(3) 1.2399(3) -0.1016(3) 0.0182(6) Uani 1 1 d . .
C24 C 0.1981(4) 1.3599(3) -0.1726(3) 0.0222(7) Uani 1 1 d . .
H24 H 0.269023 1.380746 -0.153523 0.027 Uiso 1 1 calc R U
C25 C 0.1769(4) 1.4465(3) -0.2719(3) 0.0260(7) Uani 1 1 d . .
H25 H 0.234174 1.526986 -0.321181 0.031 Uiso 1 1 calc R U
C26 C 0.0697(4) 1.4127(4) -0.2981(3) 0.0258(7) Uani 1 1 d . .
H26 H 0.055400 1.469801 -0.365404 0.031 Uiso 1 1 calc R U
C27 C -0.0143(4) 1.2945(3) -0.2236(3) 0.0206(6) Uani 1 1 d . .
H27 H -0.086518 1.272259 -0.240478 0.025 Uiso 1 1 calc R U
N28 N 0.0048(3) 1.2094(3) -0.1261(2) 0.0176(5) Uani 1 1 d . .
C31 C 0.0928(4) 0.8884(3) 0.3667(3) 0.0204(6) Uani 1 1 d . .
C32 C -0.0373(4) 0.8326(4) 0.4617(3) 0.0264(7) Uani 1 1 d . .
H32 H -0.116599 0.839939 0.446023 0.032 Uiso 1 1 calc R U
C33 C -0.0483(6) 0.7655(5) 0.5809(4) 0.0321(10) Uani 1 1 d . .
H33 H -0.135485 0.727704 0.644793 0.039 Uiso 1 1 calc R U
C34 C 0.0672(5) 0.7548(4) 0.6049(4) 0.0360(10) Uani 1 1 d . .
H34 H 0.058595 0.710527 0.684927 0.043 Uiso 1 1 calc R U
C35 C 0.1975(5) 0.8096(4) 0.5103(4) 0.0365(10) Uani 1 1 d . .
H35 H 0.276146 0.801382 0.527060 0.044 Uiso 1 1 calc R U
C36 C 0.2116(4) 0.8765(4) 0.3908(4) 0.0279(8) Uani 1 1 d . .
H36 H 0.299165 0.913148 0.327247 0.034 Uiso 1 1 calc R U
C41 C 0.1398(4) 1.1681(3) 0.2602(3) 0.0204(6) Uani 1 1 d . .
C42 C 0.0215(4) 1.1681(4) 0.3575(3) 0.0249(7) Uani 1 1 d . .
H42 H -0.063528 1.120470 0.379798 0.030 Uiso 1 1 calc R U
C43 C 0.0310(5) 1.2387(4) 0.4204(4) 0.0296(10) Uani 1 1 d . .
H43 H -0.048162 1.240225 0.483354 0.035 Uiso 1 1 calc R U
C44 C 0.1568(5) 1.3066(4) 0.3902(4) 0.0299(8) Uani 1 1 d . .
H44 H 0.163040 1.352430 0.433944 0.036 Uiso 1 1 calc R U
C45 C 0.2744(4) 1.3071(4) 0.2949(4) 0.0298(8) Uani 1 1 d . .
H45 H 0.359134 1.354149 0.274058 0.036 Uiso 1 1 calc R U
C46 C 0.2665(4) 1.2375(4) 0.2301(4) 0.0269(8) Uani 1 1 d . .
H46 H 0.346068 1.237443 0.166610 0.032 Uiso 1 1 calc R U
N51 N -0.2219(3) 1.1117(3) 0.1236(3) 0.0205(6) Uani 1 1 d . .
C52 C -0.1982(4) 1.2321(4) 0.1153(4) 0.0319(9) Uani 1 1 d . .
H52 H -0.136769 1.296402 0.040886 0.038 Uiso 1 1 calc R U
C53 C -0.2600(6) 1.2632(4) 0.2108(5) 0.0506(14) Uani 1 1 d . .
H53 H -0.241024 1.346641 0.202917 0.061 Uiso 1 1 calc R U
C54 C -0.3522(6) 1.1669(5) 0.3206(5) 0.0566(16) Uani 1 1 d . .
H54 H -0.395259 1.186045 0.387437 0.068 Uiso 1 1 calc R U
C55 C -0.3816(5) 1.0444(4) 0.3329(4) 0.0397(11) Uani 1 1 d . .
H55 H -0.444263 0.980086 0.406659 0.048 Uiso 1 1 calc R U
C56 C -0.3137(4) 1.0189(3) 0.2304(3) 0.0228(7) Uani 1 1 d . .
N57 N -0.3341(3) 0.8997(3) 0.2337(3) 0.0259(7) Uani 1 1 d D .
N58 N -0.2754(3) 0.8904(3) 0.1234(2) 0.0189(6) Uani 1 1 d . .
C59 C -0.3102(3) 0.7867(3) 0.1126(3) 0.0199(6) Uani 1 1 d . .
C60 C -0.2450(3) 0.7749(3) -0.0023(3) 0.0192(6) Uani 1 1 d . .
N61 N -0.1313(4) 0.8461(3) -0.0989(3) 0.0191(7) Uani 1 1 d . .
N62 N -0.0620(3) 0.9471(3) -0.1047(2) 0.0182(5) Uani 1 1 d . .
C63 C 0.0688(3) 0.9942(3) -0.2036(3) 0.0177(6) Uani 1 1 d . .
C64 C 0.0934(4) 1.0063(3) -0.3203(3) 0.0226(7) Uani 1 1 d . .
H64 H 0.022550 0.980093 -0.336711 0.027 Uiso 1 1 calc R U
C65 C 0.2263(4) 1.0585(4) -0.4113(3) 0.0271(8) Uani 1 1 d . .
H65 H 0.246346 1.067106 -0.490091 0.033 Uiso 1 1 calc R U
C66 C 0.3289(4) 1.0976(4) -0.3844(3) 0.0297(8) Uani 1 1 d . .
H66 H 0.417863 1.134803 -0.445328 0.036 Uiso 1 1 calc R U
C67 C 0.2986(4) 1.0813(4) -0.2670(3) 0.0236(7) Uani 1 1 d . .
H67 H 0.367881 1.108477 -0.249418 0.028 Uiso 1 1 calc R U
N68 N 0.1714(3) 1.0272(3) -0.1769(3) 0.0182(5) Uani 1 1 d . .
C71 C -0.4085(4) 0.6741(3) 0.2244(3) 0.0211(7) Uani 1 1 d . .
C72 C -0.3570(4) 0.5680(4) 0.2824(4) 0.0287(8) Uani 1 1 d . .
H72 H -0.262405 0.565798 0.249443 0.034 Uiso 1 1 calc R U
C73 C -0.4448(5) 0.4657(4) 0.3886(4) 0.0338(9) Uani 1 1 d . .
H73 H -0.409573 0.394591 0.426763 0.041 Uiso 1 1 calc R U
C74 C -0.5850(5) 0.4687(4) 0.4384(4) 0.0380(10) Uani 1 1 d . .
H74 H -0.644446 0.399635 0.509960 0.046 Uiso 1 1 calc R U
C75 C -0.6364(5) 0.5746(5) 0.3816(4) 0.0351(10) Uani 1 1 d . .
H75 H -0.730853 0.576571 0.415646 0.042 Uiso 1 1 calc R U
C76 C -0.5498(4) 0.6778(4) 0.2750(4) 0.0280(8) Uani 1 1 d . .
H76 H -0.585518 0.748888 0.237491 0.034 Uiso 1 1 calc R U
C81 C -0.3065(4) 0.6676(3) -0.0172(3) 0.0211(7) Uani 1 1 d . .
C82 C -0.4472(4) 0.6486(4) 0.0079(4) 0.0298(8) Uani 1 1 d . .
H82 H -0.504730 0.699746 0.038213 0.036 Uiso 1 1 calc R U
C83 C -0.5021(5) 0.5525(4) -0.0125(4) 0.0396(10) Uani 1 1 d . .
H83 H -0.596190 0.539823 0.004596 0.047 Uiso 1 1 calc R U
C84 C -0.4176(5) 0.4767(4) -0.0576(4) 0.0409(11) Uani 1 1 d . .
H84 H -0.454697 0.412703 -0.070643 0.049 Uiso 1 1 calc R U
O84 O 0.4627(5) 0.9660(5) 0.9837(6) 0.104(2) Uani 1 1 d . .
C85 C -0.2784(5) 0.4956(4) -0.0833(4) 0.0377(10) Uani 1 1 d . .
H85 H -0.221394 0.444468 -0.114224 0.045 Uiso 1 1 calc R U
C86 C -0.2221(4) 0.5907(4) -0.0634(4) 0.0290(8) Uani 1 1 d . .
H86 H -0.127804 0.602874 -0.080974 0.035 Uiso 1 1 calc R U
Cl7 Cl -0.49784(10) 0.72342(9) 0.61770(9) 0.03077(19) Uani 1 1 d . .
O71 O -0.4961(4) 0.7194(4) 0.5078(3) 0.0518(9) Uani 1 1 d . .
O72 O -0.3601(4) 0.7362(4) 0.6096(4) 0.0654(12) Uani 1 1 d . .
O73 O -0.5770(4) 0.6056(4) 0.7195(3) 0.0611(11) Uani 1 1 d . .
O74 O -0.5586(4) 0.8311(4) 0.6316(3) 0.0527(9) Uani 1 1 d . .
Cl8 Cl 0.51648(11) 1.08785(11) 0.96512(10) 0.0340(2) Uani 1 1 d . .
O81 O 0.6614(3) 1.1205(4) 0.8840(3) 0.0505(9) Uani 1 1 d . .
O82 O 0.4438(4) 1.1795(4) 0.9115(4) 0.0714(13) Uani 1 1 d . .
O83 O 0.4984(5) 1.0845(6) 1.0799(4) 0.0820(15) Uani 1 1 d . .
N1 N -0.0830(5) 0.5375(4) 0.4794(4) 0.0556(12) Uani 1 1 d . .
C1 C -0.1898(6) 0.4887(4) 0.5530(4) 0.0414(11) Uani 1 1 d . .
C2 C -0.3281(6) 0.4265(6) 0.6490(5) 0.0514(14) Uani 1 1 d . .
H2A H -0.348647 0.459467 0.709869 0.077 Uiso 1 1 calc R U
H2B H -0.331361 0.334669 0.686245 0.077 Uiso 1 1 calc R U
H2C H -0.395515 0.444482 0.614306 0.077 Uiso 1 1 calc R U
C3 C 0.6651(5) 0.0715(5) 0.6414(5) 0.0404(10) Uani 1 1 d . .
N3 N 0.6622(5) 0.1717(5) 0.5754(4) 0.0552(11) Uani 1 1 d . .
C4 C 0.6675(7) -0.0562(6) 0.7257(6) 0.0634(17) Uani 1 1 d . .
H4A H 0.607459 -0.070665 0.807728 0.095 Uiso 1 1 calc R U
H4B H 0.760665 -0.062665 0.719484 0.095 Uiso 1 1 calc R U
H4C H 0.636066 -0.120103 0.705899 0.095 Uiso 1 1 calc R U
H17 H 0.049(6) 0.723(5) 0.3066(19) 0.076 Uiso 1 1 d D U
H57 H -0.402(5) 0.842(5) 0.289(4) 0.076 Uiso 1 1 d D U

loop_
_atom_site_aniso_label
_atom_site_aniso_U_11
_atom_site_aniso_U_22
_atom_site_aniso_U_33
_atom_site_aniso_U_23
_atom_site_aniso_U_13
_atom_site_aniso_U_12
Pd1 0.01782(13) 0.01532(12) 0.01479(13) -0.00481(10) -0.00650(10) 0.00258(9)
Pd2 0.01406(12) 0.01520(12) 0.01276(12) -0.00442(9) -0.00243(9) 0.00011(9)
N11 0.0271(15) 0.0201(14) 0.0199(14) -0.0087(12) -0.0119(12) 0.0091(12)
C12 0.038(2) 0.0247(19) 0.027(2) -0.0145(17) -0.0152(17) 0.0111(16)
C13 0.048(2) 0.0256(19) 0.038(2) -0.0192(17) -0.0233(19) 0.0163(17)
C14 0.048(3) 0.0198(18) 0.043(2) -0.0128(17) -0.023(2) 0.0107(17)
C15 0.053(3) 0.0189(18) 0.031(2) -0.0091(16) -0.0221(19) 0.0097(17)
C16 0.0318(19) 0.0181(16) 0.0267(18) -0.0092(14) -0.0168(15) 0.0083(14)
N17 0.044(2) 0.0156(14) 0.0189(15) -0.0044(12) -0.0153(14) 0.0067(13)
N18 0.0256(15) 0.0135(13) 0.0182(14) -0.0039(11) -0.0097(11) 0.0038(11)
C19 0.0193(15) 0.0217(16) 0.0158(15) -0.0058(13) -0.0077(12) 0.0045(12)
C20 0.0218(16) 0.0150(15) 0.0178(16) -0.0038(12) -0.0095(13) 0.0016(12)
N21 0.0215(16) 0.0163(15) 0.0148(15) -0.0044(12) -0.0093(12) 0.0025(12)
N22 0.0192(13) 0.0143(13) 0.0152(13) -0.0036(10) -0.0062(10) -0.0012(10)
C23 0.0183(15) 0.0173(15) 0.0187(15) -0.0080(12) -0.0070(12) 0.0028(12)
C24 0.0229(17) 0.0168(16) 0.0214(17) -0.0049(13) -0.0070(13) -0.0015(12)
C25 0.0307(19) 0.0166(16) 0.0211(17) -0.0024(13) -0.0067(14) -0.0001(14)
C26 0.0294(19) 0.0221(17) 0.0156(16) 0.0003(13) -0.0074(14) 0.0033(14)
C27 0.0219(16) 0.0205(16) 0.0181(16) -0.0060(13) -0.0093(13) 0.0045(13)
N28 0.0181(13) 0.0155(13) 0.0140(13) -0.0045(10) -0.0034(10) 0.0014(10)
C31 0.0277(17) 0.0164(15) 0.0178(16) -0.0062(12) -0.0111(13) 0.0053(13)
C32 0.0285(19) 0.0249(18) 0.0228(18) -0.0045(14) -0.0132(15) 0.0018(14)
C33 0.041(3) 0.027(2) 0.024(2) -0.0100(19) -0.0095(19) 0.0050(19)
C34 0.063(3) 0.026(2) 0.025(2) -0.0092(16) -0.026(2) 0.0151(19)
C35 0.047(3) 0.040(2) 0.038(2) -0.0197(19) -0.030(2) 0.021(2)
C36 0.0296(19) 0.030(2) 0.030(2) -0.0139(16) -0.0169(16) 0.0116(15)
C41 0.0254(17) 0.0158(15) 0.0200(16) -0.0050(12) -0.0121(13) 0.0025(12)
C42 0.0240(17) 0.0215(17) 0.0265(19) -0.0087(14) -0.0092(14) 0.0013(13)
C43 0.038(3) 0.024(2) 0.021(2) -0.0087(18) -0.0089(18) 0.0057(18)
C44 0.044(2) 0.0236(18) 0.028(2) -0.0116(15) -0.0203(17) 0.0040(16)
C45 0.032(2) 0.0260(19) 0.034(2) -0.0120(16) -0.0168(17) -0.0023(15)
C46 0.0270(19) 0.0247(18) 0.0268(19) -0.0099(15) -0.0097(15) 0.0006(14)
N51 0.0212(14) 0.0169(13) 0.0164(13) -0.0059(11) -0.0019(11) 0.0014(11)
C52 0.035(2) 0.0190(18) 0.025(2) -0.0095(15) 0.0048(16) -0.0022(15)
C53 0.058(3) 0.029(2) 0.044(3) -0.023(2) 0.008(2) -0.007(2)
C54 0.070(4) 0.037(3) 0.037(3) -0.026(2) 0.015(2) -0.008(2)
C55 0.047(3) 0.030(2) 0.0219(19) -0.0140(16) 0.0100(17) -0.0060(18)
C56 0.0214(16) 0.0246(18) 0.0161(16) -0.0102(14) 0.0002(13) -0.0035(13)
N57 0.0300(17) 0.0200(15) 0.0151(14) -0.0058(12) 0.0017(12) -0.0053(12)
N58 0.0189(13) 0.0183(13) 0.0139(13) -0.0047(10) -0.0034(10) 0.0016(10)
C59 0.0138(14) 0.0200(16) 0.0206(16) -0.0068(13) -0.0036(12) 0.0010(12)
C60 0.0176(15) 0.0189(15) 0.0176(16) -0.0063(12) -0.0051(12) -0.0002(12)
N61 0.0172(16) 0.0181(15) 0.0199(16) -0.0076(13) -0.0059(12) 0.0005(12)
N62 0.0153(13) 0.0206(14) 0.0150(13) -0.0078(11) -0.0021(10) -0.0019(10)
C63 0.0184(15) 0.0153(15) 0.0156(15) -0.0051(12) -0.0048(12) 0.0013(11)
C64 0.0262(18) 0.0238(17) 0.0168(16) -0.0081(13) -0.0083(13) 0.0033(13)
C65 0.0293(19) 0.0275(19) 0.0137(16) -0.0065(14) -0.0003(13) 0.0028(14)
C66 0.0263(19) 0.0285(19) 0.0189(17) -0.0062(15) 0.0023(14) -0.0010(15)
C67 0.0151(16) 0.0237(18) 0.0231(18) -0.0083(14) -0.0007(13) -0.0019(13)
N68 0.0140(13) 0.0174(13) 0.0168(13) -0.0054(10) -0.0020(10) -0.0002(10)
C71 0.0230(17) 0.0188(16) 0.0162(15) -0.0063(13) -0.0040(13) -0.0024(12)
C72 0.030(2) 0.0248(19) 0.0256(19) -0.0092(15) -0.0076(15) 0.0018(15)
C73 0.052(3) 0.0194(18) 0.026(2) -0.0079(15) -0.0131(18) 0.0011(17)
C74 0.048(3) 0.025(2) 0.0213(19) -0.0074(16) 0.0025(17) -0.0132(17)
C75 0.028(2) 0.034(2) 0.030(2) -0.0145(19) 0.0020(17) -0.0087(17)
C76 0.0240(18) 0.0243(18) 0.0282(19) -0.0112(15) -0.0031(15) -0.0025(14)
C81 0.0228(16) 0.0193(16) 0.0172(16) -0.0064(13) -0.0056(13) -0.0008(12)
C82 0.0215(18) 0.039(2) 0.033(2) -0.0202(17) -0.0095(15) 0.0007(15)
C83 0.031(2) 0.049(3) 0.037(2) -0.020(2) -0.0105(19) -0.009(2)
C84 0.054(3) 0.033(2) 0.033(2) -0.0138(19) -0.015(2) -0.010(2)
O84 0.065(3) 0.064(3) 0.171(6) -0.071(4) -0.015(4) -0.008(2)
C85 0.053(3) 0.030(2) 0.035(2) -0.0189(18) -0.017(2) 0.0097(19)
C86 0.031(2) 0.030(2) 0.0275(19) -0.0146(16) -0.0114(16) 0.0066(15)
Cl7 0.0268(4) 0.0263(4) 0.0354(5) -0.0084(4) -0.0138(4) 0.0003(3)
O71 0.068(3) 0.053(2) 0.042(2) -0.0265(17) -0.0242(18) 0.0156(18)
O72 0.0291(18) 0.069(3) 0.110(4) -0.045(2) -0.033(2) 0.0048(17)
O73 0.060(2) 0.042(2) 0.051(2) 0.0026(17) -0.0155(19) -0.0214(17)
O74 0.071(3) 0.050(2) 0.055(2) -0.0314(18) -0.033(2) 0.0324(19)
Cl8 0.0225(5) 0.0404(6) 0.0395(6) -0.0180(4) -0.0119(4) 0.0082(4)
O81 0.0253(16) 0.079(3) 0.0425(19) -0.0200(18) -0.0147(14) 0.0110(16)
O82 0.035(2) 0.079(3) 0.075(3) -0.005(2) -0.0263(19) 0.0256(19)
O83 0.059(3) 0.152(5) 0.054(3) -0.061(3) -0.025(2) 0.048(3)
N1 0.073(3) 0.041(2) 0.036(2) -0.0155(19) -0.007(2) -0.003(2)
C1 0.065(3) 0.030(2) 0.031(2) -0.0135(19) -0.022(2) 0.010(2)
C2 0.059(4) 0.046(3) 0.044(3) -0.020(2) -0.014(3) 0.002(2)
C3 0.030(2) 0.056(3) 0.044(3) -0.026(2) -0.020(2) 0.011(2)
N3 0.047(3) 0.063(3) 0.051(3) -0.019(2) -0.020(2) 0.007(2)
C4 0.088(5) 0.064(4) 0.073(4) -0.041(3) -0.055(4) 0.038(3)

loop_
_atom_type_symbol
_atom_type_description
_atom_type_scat_dispersion_real
_atom_type_scat_dispersion_imag
_atom_type_scat_source
C C 0.0033 0.0016 'International Tables Vol C Tables 4.2.6.8 and 6.1.1.4'
H H 0.0000 0.0000 'International Tables Vol C Tables 4.2.6.8 and 6.1.1.4'
N N 0.0061 0.0033 'International Tables Vol C Tables 4.2.6.8 and 6.1.1.4'
O O 0.0106 0.0060 'International Tables Vol C Tables 4.2.6.8 and 6.1.1.4'
Pd Pd -0.9988 1.0072 'International Tables Vol C Tables 4.2.6.8 and 6.1.1.4'
Cl Cl 0.1484 0.1585 'International Tables Vol C Tables 4.2.6.8 and 6.1.1.4'

loop_
_geom_angle_atom_site_label_1
_geom_angle_atom_site_label_2
_geom_angle_atom_site_label_3
_geom_angle
N18 Pd1 N22 90.58(12)
N18 Pd1 N11 82.00(12)
N22 Pd1 N11 172.34(12)
N18 Pd1 N68 175.41(12)
N22 Pd1 N68 94.00(11)
N11 Pd1 N68 93.42(11)
N18 Pd1 Pd2 104.85(9)
N22 Pd1 Pd2 69.77(8)
N11 Pd1 Pd2 110.25(9)
N68 Pd1 Pd2 76.75(8)
N58 Pd2 N62 90.34(11)
N58 Pd2 N51 81.66(12)
N62 Pd2 N51 171.36(11)
N58 Pd2 N28 175.53(11)
N62 Pd2 N28 94.11(11)
N51 Pd2 N28 93.92(11)
N58 Pd2 Pd1 105.03(9)
N62 Pd2 Pd1 69.88(9)
N51 Pd2 Pd1 108.97(9)
N28 Pd2 Pd1 76.93(8)
C16 N11 C12 118.5(3)
C16 N11 Pd1 111.4(2)
C12 N11 Pd1 129.8(3)
N11 C12 C13 122.5(4)
N11 C12 H12 118.7
C13 C12 H12 118.7
C12 C13 C14 119.0(4)
C12 C13 H13 120.5
C14 C13 H13 120.5
C15 C14 C13 119.5(4)
C15 C14 H14 120.3
C13 C14 H14 120.3
C14 C15 C16 118.4(4)
C14 C15 H15 120.8
C16 C15 H15 120.8
N11 C16 N17 116.6(3)
N11 C16 C15 122.0(3)
N17 C16 C15 121.4(3)
C16 N17 N18 116.9(3)
C16 N17 H17 124(4)
N18 N17 H17 118(4)
C19 N18 N17 120.5(3)
C19 N18 Pd1 127.1(2)
N17 N18 Pd1 112.2(2)
N18 C19 C20 121.7(3)
N18 C19 C31 119.0(3)
C20 C19 C31 119.3(3)
N21 C20 C19 128.8(3)
N21 C20 C41 112.3(3)
C19 C20 C41 118.9(3)
N22 N21 C20 122.0(3)
N21 N22 C23 113.1(3)
N21 N22 Pd1 127.6(2)
C23 N22 Pd1 119.4(2)
N28 C23 C24 121.9(3)
N28 C23 N22 115.1(3)
C24 C23 N22 123.0(3)
C25 C24 C23 117.8(3)
C25 C24 H24 121.1
C23 C24 H24 121.1
C24 C25 C26 119.8(3)
C24 C25 H25 120.1
C26 C25 H25 120.1
C27 C26 C25 119.1(3)
C27 C26 H26 120.5
C25 C26 H26 120.5
N28 C27 C26 121.7(3)
N28 C27 H27 119.1
C26 C27 H27 119.1
C23 N28 C27 119.6(3)
C23 N28 Pd2 118.4(2)
C27 N28 Pd2 121.6(2)
C32 C31 C36 120.0(3)
C32 C31 C19 121.0(3)
C36 C31 C19 119.0(3)
C31 C32 C33 119.5(4)
C31 C32 H32 120.2
C33 C32 H32 120.2
C34 C33 C32 120.7(5)
C34 C33 H33 119.7
C32 C33 H33 119.7
C33 C34 C35 120.1(4)
C33 C34 H34 119.9
C35 C34 H34 119.9
C34 C35 C36 120.4(4)
C34 C35 H35 119.8
C36 C35 H35 119.8
C35 C36 C31 119.3(4)
C35 C36 H36 120.4
C31 C36 H36 120.4
C46 C41 C42 119.0(3)
C46 C41 C20 120.2(3)
C42 C41 C20 120.7(3)
C43 C42 C41 120.2(4)
C43 C42 H42 119.9
C41 C42 H42 119.9
C44 C43 C42 120.3(4)
C44 C43 H43 119.9
C42 C43 H43 119.9
C43 C44 C45 120.1(4)
C43 C44 H44 119.9
C45 C44 H44 119.9
C44 C45 C46 120.4(4)
C44 C45 H45 119.8
C46 C45 H45 119.8
C41 C46 C45 120.0(4)
C41 C46 H46 120.0
C45 C46 H46 120.0
C56 N51 C52 118.9(3)
C56 N51 Pd2 111.5(2)
C52 N51 Pd2 129.6(2)
N51 C52 C53 122.8(4)
N51 C52 H52 118.6
C53 C52 H52 118.6
C52 C53 C54 117.9(4)
C52 C53 H53 121.0
C54 C53 H53 121.0
C55 C54 C53 121.5(4)
C55 C54 H54 119.2
C53 C54 H54 119.2
C54 C55 C56 117.6(4)
C54 C55 H55 121.2
C56 C55 H55 121.2
N51 C56 N57 116.5(3)
N51 C56 C55 121.4(3)
N57 C56 C55 122.2(3)
C56 N57 N58 116.7(3)
C56 N57 H57 122(4)
N58 N57 H57 117(4)
C59 N58 N57 121.3(3)
C59 N58 Pd2 127.1(2)
N57 N58 Pd2 111.5(2)
N58 C59 C60 121.4(3)
N58 C59 C71 118.6(3)
C60 C59 C71 119.7(3)
N61 C60 C59 128.1(3)
N61 C60 C81 112.8(3)
C59 C60 C81 119.1(3)
C60 N61 N62 122.2(3)
N61 N62 C63 113.1(3)
N61 N62 Pd2 126.0(2)
C63 N62 Pd2 120.4(2)
N68 C63 C64 121.8(3)
N68 C63 N62 114.5(3)
C64 C63 N62 123.7(3)
C65 C64 C63 118.1(3)
C65 C64 H64 120.9
C63 C64 H64 120.9
C66 C65 C64 119.6(3)
C66 C65 H65 120.2
C64 C65 H65 120.2
C67 C66 C65 119.5(3)
C67 C66 H66 120.2
C65 C66 H66 120.2
N68 C67 C66 121.6(4)
N68 C67 H67 119.2
C66 C67 H67 119.2
C67 N68 C63 119.2(3)
C67 N68 Pd1 121.3(3)
C63 N68 Pd1 118.7(2)
C72 C71 C76 119.6(3)
C72 C71 C59 119.5(3)
C76 C71 C59 120.9(3)
C73 C72 C71 120.4(4)
C73 C72 H72 119.8
C71 C72 H72 119.8
C72 C73 C74 120.1(4)
C72 C73 H73 120.0
C74 C73 H73 120.0
C75 C74 C73 119.6(4)
C75 C74 H74 120.2
C73 C74 H74 120.2
C74 C75 C76 121.0(4)
C74 C75 H75 119.5
C76 C75 H75 119.5
C75 C76 C71 119.2(4)
C75 C76 H76 120.4
C71 C76 H76 120.4
C86 C81 C82 119.1(3)
C86 C81 C60 120.4(3)
C82 C81 C60 120.5(3)
C81 C82 C83 120.0(4)
C81 C82 H82 120.0
C83 C82 H82 120.0
C84 C83 C82 120.4(4)
C84 C83 H83 119.8
C82 C83 H83 119.8
C85 C84 C83 120.0(4)
C85 C84 H84 120.0
C83 C84 H84 120.0
C84 C85 C86 120.4(4)
C84 C85 H85 119.8
C86 C85 H85 119.8
C81 C86 C85 120.2(4)
C81 C86 H86 119.9
C85 C86 H86 119.9
O72 Cl7 O73 109.1(3)
O72 Cl7 O74 109.8(2)
O73 Cl7 O74 110.4(3)
O72 Cl7 O71 109.8(3)
O73 Cl7 O71 108.7(2)
O74 Cl7 O71 109.1(2)
O84 Cl8 O82 108.5(4)
O84 Cl8 O83 108.8(4)
O82 Cl8 O83 110.3(3)
O84 Cl8 O81 109.3(3)
O82 Cl8 O81 109.5(2)
O83 Cl8 O81 110.5(2)
N1 C1 C2 179.3(5)
C1 C2 H2A 109.5
C1 C2 H2B 109.5
H2A C2 H2B 109.5
C1 C2 H2C 109.5
H2A C2 H2C 109.5
H2B C2 H2C 109.5
N3 C3 C4 179.5(5)
C3 C4 H4A 109.5
C3 C4 H4B 109.5
H4A C4 H4B 109.5
C3 C4 H4C 109.5
H4A C4 H4C 109.5
H4B C4 H4C 109.5

loop_
_geom_bond_atom_site_label_1
_geom_bond_atom_site_label_2
_geom_bond_distance
Pd1 N18 1.949(3)
Pd1 N22 1.969(3)
Pd1 N11 2.016(3)
Pd1 N68 2.045(3)
Pd1 Pd2 3.0127(5)
Pd2 N58 1.949(3)
Pd2 N62 1.980(3)
Pd2 N51 2.010(3)
Pd2 N28 2.055(3)
N11 C16 1.346(4)
N11 C12 1.349(5)
C12 C13 1.373(5)
C12 H12 0.9300
C13 C14 1.396(6)
C13 H13 0.9300
C14 C15 1.375(6)
C14 H14 0.9300
C15 C16 1.406(5)
C15 H15 0.9300
C16 N17 1.372(5)
N17 N18 1.383(4)
N17 H17 0.86(2)
N18 C19 1.317(4)
C19 C20 1.436(5)
C19 C31 1.490(5)
C20 N21 1.329(5)
C20 C41 1.497(5)
N21 N22 1.323(4)
N22 C23 1.408(4)
C23 N28 1.340(4)
C23 C24 1.399(5)
C24 C25 1.383(5)
C24 H24 0.9300
C25 C26 1.393(6)
C25 H25 0.9300
C26 C27 1.367(5)
C26 H26 0.9300
C27 N28 1.348(4)
C27 H27 0.9300
C31 C32 1.385(5)
C31 C36 1.396(5)
C32 C33 1.392(6)
C32 H32 0.9300
C33 C34 1.362(7)
C33 H33 0.9300
C34 C35 1.384(7)
C34 H34 0.9300
C35 C36 1.386(6)
C35 H35 0.9300
C36 H36 0.9300
C41 C46 1.389(5)
C41 C42 1.405(5)
C42 C43 1.383(6)
C42 H42 0.9300
C43 C44 1.373(6)
C43 H43 0.9300
C44 C45 1.383(6)
C44 H44 0.9300
C45 C46 1.389(5)
C45 H45 0.9300
C46 H46 0.9300
N51 C56 1.349(4)
N51 C52 1.351(5)
C52 C53 1.355(6)
C52 H52 0.9300
C53 C54 1.383(6)
C53 H53 0.9300
C54 C55 1.364(6)
C54 H54 0.9300
C55 C56 1.402(5)
C55 H55 0.9300
C56 N57 1.359(4)
N57 N58 1.381(4)
N57 H57 0.84(2)
N58 C59 1.314(4)
C59 C60 1.454(5)
C59 C71 1.496(5)
C60 N61 1.319(5)
C60 C81 1.497(5)
N61 N62 1.327(4)
N62 C63 1.402(4)
C63 N68 1.350(4)
C63 C64 1.392(5)
C64 C65 1.385(5)
C64 H64 0.9300
C65 C66 1.380(6)
C65 H65 0.9300
C66 C67 1.373(5)
C66 H66 0.9300
C67 N68 1.343(4)
C67 H67 0.9300
C71 C72 1.386(5)
C71 C76 1.392(5)
C72 C73 1.378(5)
C72 H72 0.9300
C73 C74 1.378(6)
C73 H73 0.9300
C74 C75 1.377(7)
C74 H74 0.9300
C75 C76 1.381(6)
C75 H75 0.9300
C76 H76 0.9300
C81 C86 1.391(5)
C81 C82 1.391(5)
C82 C83 1.397(5)
C82 H82 0.9300
C83 C84 1.375(7)
C83 H83 0.9300
C84 C85 1.374(7)
C84 H84 0.9300
O84 Cl8 1.395(4)
C85 C86 1.392(6)
C85 H85 0.9300
C86 H86 0.9300
Cl7 O72 1.420(4)
Cl7 O73 1.423(3)
Cl7 O74 1.427(3)
Cl7 O71 1.444(4)
Cl8 O82 1.413(4)
Cl8 O83 1.420(4)
Cl8 O81 1.437(3)
N1 C1 1.124(6)
C1 C2 1.458(8)
C2 H2A 0.9600
C2 H2B 0.9600
C2 H2C 0.9600
C3 N3 1.137(7)
C3 C4 1.446(8)
C4 H4A 0.9600
C4 H4B 0.9600
C4 H4C 0.9600

loop_
_geom_hbond_atom_site_label_D
_geom_hbond_atom_site_label_H
_geom_hbond_atom_site_label_A
_geom_hbond_distance_DH
_geom_hbond_distance_HA
_geom_hbond_distance_DA
_geom_hbond_angle_DHA
N17 H17 N1 0.86(2) 2.32(4) 3.076(5) 147(5)
N57 H57 O71 0.84(2) 2.40(5) 3.086(5) 139(6)
